data_4339135
loop_
_publ_author_name
'Fedin, Matvey'
'Veber, Sergey'
'Gromov, Igor'
'Maryunina, Ksenia'
'Fokin, Sergey'
'Romanenko, Galina'
'Sagdeev, Renad'
'Ovcharenko, Victor'
'Bagryanskaya, Elena'

_publ_section_title
;
 Thermally induced spin transitions in nitroxide-copper(II)-nitroxide spin
 triads studied by EPR.
;
_journal_issue 26
_journal_name_full 'Inorganic chemistry'
_journal_page_first 11405
_journal_page_last 11415
_journal_paper_doi 10.1021/ic7014385
_journal_volume 46
_journal_year 2007
_chemical_formula_sum 'C23 H23 Cu F12 N4 O6'
_chemical_formula_weight 742.99
_chemical_name_systematic
; 
 ? 
;
_space_group_IT_number 14
_symmetry_cell_setting monoclinic
_symmetry_space_group_name_Hall '-P 2ybc'
_symmetry_space_group_name_H-M 'P 1 21/c 1'
_atom_sites_solution_hydrogens geom
_atom_sites_solution_primary direct
_atom_sites_solution_secondary difmap
_audit_creation_method SHELXL-97
_cell_angle_alpha 90.00
_cell_angle_beta 127.0550(10)
_cell_angle_gamma 90.00
_cell_formula_units_Z 8
_cell_length_a 30.0240(18)
_cell_length_b 9.6599(5)
_cell_length_c 25.5727(13)
_cell_measurement_reflns_used 9425
_cell_measurement_temperature 145(2)
_cell_measurement_theta_max 23.24
_cell_measurement_theta_min 2.27
_cell_volume 5919.0(6)
_computing_cell_refinement 'Bruker SMART'
_computing_data_collection 'Bruker SMART'
_computing_data_reduction 'Bruker SAINT'
_computing_molecular_graphics 'Bruker SHELXTL'
_computing_publication_material 'Bruker SHELXTL'
_computing_structure_refinement 'SHELXL-97 (Sheldrick, 1997)'
_computing_structure_solution 'SHELXS-97 (Sheldrick, 1990)'
_diffrn_ambient_temperature 145(2)
_diffrn_measured_fraction_theta_full 0.996
_diffrn_measured_fraction_theta_max 0.996
_diffrn_measurement_device_type 'CCD area detector'
_diffrn_measurement_method 'phi and omega scans'
_diffrn_radiation_monochromator graphite
_diffrn_radiation_source 'fine-focus sealed tube'
_diffrn_radiation_type MoK\a
_diffrn_radiation_wavelength 0.71073
_diffrn_reflns_av_R_equivalents 0.0554
_diffrn_reflns_av_sigmaI/netI 0.0416
_diffrn_reflns_limit_h_max 24
_diffrn_reflns_limit_h_min -33
_diffrn_reflns_limit_k_max 10
_diffrn_reflns_limit_k_min -10
_diffrn_reflns_limit_l_max 28
_diffrn_reflns_limit_l_min -23
_diffrn_reflns_number 24702
_diffrn_reflns_theta_full 23.27
_diffrn_reflns_theta_max 23.27
_diffrn_reflns_theta_min 1.70
_exptl_absorpt_coefficient_mu 0.858
_exptl_absorpt_correction_type none
_exptl_crystal_colour dark
_exptl_crystal_density_diffrn 1.668
_exptl_crystal_density_meas 0
_exptl_crystal_density_method 'not measured'
_exptl_crystal_F_000 2992
_refine_diff_density_max 1.007
_refine_diff_density_min -0.511
_refine_diff_density_rms 0.083
_refine_ls_extinction_coef 0.00000(15)
_refine_ls_extinction_expression Fc^*^=kFc[1+0.001xFc^2^\l^3^/sin(2\q)]^-1/4^
_refine_ls_extinction_method SHELXL
_refine_ls_goodness_of_fit_ref 1.031
_refine_ls_hydrogen_treatment mixed
_refine_ls_matrix_type full
_refine_ls_number_parameters 1017
_refine_ls_number_reflns 8494
_refine_ls_number_restraints 0
_refine_ls_restrained_S_all 1.031
_refine_ls_R_factor_all 0.0542
_refine_ls_R_factor_gt 0.0446
_refine_ls_shift/su_max 9.230
_refine_ls_shift/su_mean 0.009
_refine_ls_structure_factor_coef Fsqd
_refine_ls_weighting_details 'calc w=1/[\s^2^(Fo^2^)+(0.0836P)^2^+0.3569P] where P=(Fo^2^+2Fc^2^)/3'
_refine_ls_weighting_scheme calc
_refine_ls_wR_factor_gt 0.1201
_refine_ls_wR_factor_ref 0.1269
_reflns_number_gt 6792
_reflns_number_total 8494
_reflns_threshold_expression >2sigma(I)
_cod_data_source_file ic7014385-file002.cif
_cod_data_source_block 145
_cod_depositor_comments
;
The following automatic conversions were performed:

'_symmetry_cell_setting' value 'Monoclinic' changed to 'monoclinic'
according to
/usr/data/users/saulius/automatic-downloads/retrospective/ACS/lib/dictionaries/cif_core.dic
dictionary named 'cif_core.dic' version 2.4.2 from 2011-04-26.

Automatic conversion script
Id: cif_fix_values 2281 2013-09-26 08:29:07Z andrius 
;
_cod_original_sg_symbol_H-M P2(1)/c
_cod_database_code 4339135

loop_
_symmetry_equiv_pos_as_xyz
'x, y, z'
'-x, y+1/2, -z+1/2'
'-x, -y, -z'
'x, -y-1/2, z-1/2'

loop_
_atom_site_label
_atom_site_type_symbol
_atom_site_fract_x
_atom_site_fract_y
_atom_site_fract_z
_atom_site_U_iso_or_equiv
_atom_site_adp_type
_atom_site_occupancy
_atom_site_symmetry_multiplicity
_atom_site_calc_flag
_atom_site_refinement_flags
Cu1 Cu 0.0000 0.0000 0.0000 0.01906(16) Uani 1 2 d S
O1 O -0.05884(8) 0.0641(2) -0.08865(9) 0.0207(5) Uani 1 1 d .
C1 C -0.13140(13) 0.1951(3) -0.17484(14) 0.0278(7) Uani 1 1 d .
F1 F -0.16553(9) 0.2986(2) -0.18952(9) 0.0596(7) Uani 1 1 d .
F2 F -0.16362(9) 0.0835(2) -0.20507(9) 0.0523(6) Uani 1 1 d .
F3 F -0.10693(9) 0.2170(3) -0.20266(10) 0.0689(8) Uani 1 1 d .
C2 C -0.08879(12) 0.1693(3) -0.10171(14) 0.0205(7) Uani 1 1 d .
C3 C -0.08643(14) 0.2608(3) -0.05924(15) 0.0272(8) Uani 1 1 d .
H3A H -0.1073(13) 0.324(3) -0.0729(15) 0.029(10) Uiso 1 1 d .
C4 C -0.04668(12) 0.2496(3) 0.00879(14) 0.0214(7) Uani 1 1 d .
C5 C -0.04400(13) 0.3687(3) 0.04979(14) 0.0268(7) Uani 1 1 d .
F4 F -0.09470(7) 0.41084(19) 0.02876(9) 0.0413(5) Uani 1 1 d .
F5 F -0.01637(10) 0.3372(2) 0.11185(9) 0.0568(6) Uani 1 1 d .
F6 F -0.01959(8) 0.4783(2) 0.04536(10) 0.0464(5) Uani 1 1 d .
O2 O -0.01192(8) 0.1559(2) 0.04005(9) 0.0211(5) Uani 1 1 d .
Cu2 Cu 0.251811(12) 0.25599(3) -0.001067(14) 0.01872(15) Uani 1 1 d .
O3 O 0.24127(8) 0.1501(2) -0.08565(10) 0.0307(5) Uani 1 1 d .
C6 C 0.23674(17) -0.0354(4) -0.14657(18) 0.0450(9) Uani 1 1 d .
F7 F 0.21137(12) 0.0413(3) -0.20069(11) 0.0806(8) Uani 1 1 d .
F8 F 0.21865(11) -0.1633(2) -0.16484(11) 0.0666(7) Uani 1 1 d .
F9 F 0.29061(10) -0.0353(3) -0.12053(12) 0.0728(8) Uani 1 1 d .
C7 C 0.22809(12) 0.0274(4) -0.09837(15) 0.0304(8) Uani 1 1 d .
C8 C 0.20703(14) -0.0587(4) -0.07398(16) 0.0334(8) Uani 1 1 d .
H8A H 0.1983(13) -0.147(4) -0.0870(15) 0.031(9) Uiso 1 1 d .
C9 C 0.19821(12) -0.0139(3) -0.02992(16) 0.0287(8) Uani 1 1 d .
C10 C 0.17305(14) -0.1150(4) -0.00870(18) 0.0375(8) Uani 1 1 d .
F10 F 0.18873(14) -0.0915(3) 0.05024(14) 0.0933(10) Uani 1 1 d .
F11 F 0.11817(10) -0.1039(3) -0.04687(16) 0.0903(10) Uani 1 1 d .
F12 F 0.18441(9) -0.24506(19) -0.01116(11) 0.0499(6) Uani 1 1 d .
O4 O 0.20718(8) 0.1039(2) -0.00407(10) 0.0294(5) Uani 1 1 d .
O5 O 0.29590(8) 0.4066(2) -0.00064(10) 0.0281(5) Uani 1 1 d .
C11 C 0.32878(15) 0.6249(4) 0.00089(18) 0.0375(8) Uani 1 1 d .
F13 F 0.37413(13) 0.5856(3) 0.0130(2) 0.1126(13) Uani 1 1 d .
F14 F 0.29371(14) 0.6340(3) -0.06469(13) 0.0997(11) Uani 1 1 d .
F15 F 0.33238(11) 0.7536(2) 0.01927(12) 0.0605(7) Uani 1 1 d .
C12 C 0.30569(12) 0.5247(3) 0.02509(15) 0.0267(7) Uani 1 1 d .
C13 C 0.29864(13) 0.5712(4) 0.07069(16) 0.0298(8) Uani 1 1 d .
H13A H 0.3078(13) 0.664(4) 0.0848(15) 0.032(9) Uiso 1 1 d .
C14 C 0.27774(12) 0.4873(4) 0.09581(14) 0.0288(8) Uani 1 1 d .
C15 C 0.26732(15) 0.5543(4) 0.14179(17) 0.0407(9) Uani 1 1 d .
F16 F 0.28705(12) 0.4778(3) 0.19424(11) 0.0771(8) Uani 1 1 d .
F17 F 0.28890(11) 0.6792(3) 0.16240(12) 0.0693(7) Uani 1 1 d .
F18 F 0.21293(9) 0.5665(3) 0.11183(11) 0.0645(7) Uani 1 1 d .
O6 O 0.26544(8) 0.3635(2) 0.08520(10) 0.0302(5) Uani 1 1 d .
Cu3 Cu 0.5000 0.5000 0.0000 0.02060(16) Uani 1 2 d S
O7 O 0.43561(8) 0.5667(2) -0.08625(9) 0.0244(5) Uani 1 1 d .
C16 C 0.37374(14) 0.7233(4) -0.16826(16) 0.0364(8) Uani 1 1 d .
F19 F 0.35794(14) 0.8494(3) -0.17926(11) 0.1037(12) Uani 1 1 d .
F20 F 0.39076(14) 0.6941(4) -0.20156(12) 0.1344(16) Uani 1 1 d .
F21 F 0.32863(13) 0.6535(4) -0.19428(15) 0.163(2) Uani 1 1 d .
C17 C 0.41667(12) 0.6874(3) -0.09593(14) 0.0247(7) Uani 1 1 d .
C18 C 0.43054(14) 0.7885(4) -0.05055(15) 0.0294(8) Uani 1 1 d .
H18A H 0.4182(12) 0.871(3) -0.0619(14) 0.021(8) Uiso 1 1 d .
C19 C 0.46896(12) 0.7657(3) 0.01649(14) 0.0228(7) Uani 1 1 d .
C20 C 0.48179(14) 0.8865(3) 0.06199(16) 0.0340(8) Uani 1 1 d .
F22 F 0.45953(10) 0.8693(2) 0.09283(11) 0.0647(7) Uani 1 1 d .
F23 F 0.53678(8) 0.8986(2) 0.10882(10) 0.0564(6) Uani 1 1 d .
F24 F 0.46574(10) 1.0076(2) 0.03229(10) 0.0546(6) Uani 1 1 d .
O8 O 0.49537(8) 0.6575(2) 0.04547(9) 0.0224(5) Uani 1 1 d .
O9 O 0.18517(8) 0.3885(2) -0.04797(9) 0.0237(5) Uani 1 1 d .
N1 N 0.13715(10) 0.3629(3) -0.10401(11) 0.0233(6) Uani 1 1 d .
C21 C 0.12121(13) 0.4260(3) -0.16654(14) 0.0251(7) Uani 1 1 d .
C23 C 0.10781(17) 0.5772(4) -0.16439(18) 0.0332(8) Uani 1 1 d .
H23A H 0.0771(13) 0.593(3) -0.1622(14) 0.021(8) Uiso 1 1 d .
H23B H 0.0977(13) 0.624(3) -0.2026(16) 0.029(9) Uiso 1 1 d .
H23C H 0.1388(14) 0.615(3) -0.1251(17) 0.033(9) Uiso 1 1 d .
C22 C 0.16890(15) 0.4141(4) -0.17174(18) 0.0320(8) Uani 1 1 d .
H22A H 0.1809(12) 0.322(4) -0.1641(14) 0.019(8) Uiso 1 1 d .
H22B H 0.1978(16) 0.473(4) -0.1428(19) 0.047(11) Uiso 1 1 d .
H22C H 0.1572(14) 0.451(4) -0.2115(18) 0.040(10) Uiso 1 1 d .
C24 C 0.06890(12) 0.3370(3) -0.21655(13) 0.0241(7) Uani 1 1 d .
C25 C 0.02308(16) 0.4110(4) -0.27874(16) 0.0339(8) Uani 1 1 d .
H25A H 0.0104(14) 0.486(4) -0.2677(16) 0.046(11) Uiso 1 1 d .
H25B H -0.0111(14) 0.346(4) -0.3079(16) 0.040(9) Uiso 1 1 d .
H25C H 0.0340(14) 0.426(4) -0.3058(18) 0.044(10) Uiso 1 1 d .
C26 C 0.08309(17) 0.1987(4) -0.23212(18) 0.0328(8) Uani 1 1 d .
H26A H 0.1124(15) 0.159(4) -0.1910(19) 0.046(11) Uiso 1 1 d .
H26B H 0.0931(13) 0.218(4) -0.2579(17) 0.038(10) Uiso 1 1 d .
H26C H 0.0500(14) 0.141(4) -0.2569(16) 0.037(9) Uiso 1 1 d .
N2 N 0.05025(10) 0.3026(3) -0.17541(11) 0.0237(6) Uani 1 1 d .
O10 O 0.00129(9) 0.2582(2) -0.19962(10) 0.0330(6) Uani 1 1 d .
C27 C 0.09313(12) 0.3071(3) -0.11069(13) 0.0212(7) Uani 1 1 d .
C28 C 0.09171(12) 0.2565(3) -0.05873(13) 0.0212(7) Uani 1 1 d .
C29 C 0.04976(13) 0.1793(3) -0.06387(15) 0.0239(7) Uani 1 1 d .
H29A H 0.0157(13) 0.152(3) -0.1006(15) 0.019(8) Uiso 1 1 d .
N3 N 0.06447(10) 0.1427(3) -0.00547(11) 0.0237(6) Uani 1 1 d .
N4 N 0.11665(9) 0.1979(3) 0.03778(11) 0.0212(6) Uani 1 1 d .
C30 C 0.14940(13) 0.1709(4) 0.10823(14) 0.0258(7) Uani 1 1 d .
H30A H 0.1816(14) 0.212(3) 0.1229(15) 0.030(9) Uiso 1 1 d .
H30B H 0.1518(12) 0.070(3) 0.1125(14) 0.026(8) Uiso 1 1 d .
C31 C 0.12610(14) 0.2356(3) 0.14054(15) 0.0271(7) Uani 1 1 d .
H31A H 0.1523(12) 0.210(3) 0.1879(15) 0.031(8) Uiso 1 1 d .
H31B H 0.0936(13) 0.194(3) 0.1267(15) 0.036(9) Uiso 1 1 d .
C32 C 0.12031(18) 0.3898(4) 0.13279(19) 0.0400(9) Uani 1 1 d .
H32A H 0.1074(12) 0.431(3) 0.1544(14) 0.033(9) Uiso 1 1 d .
H32B H 0.0949(15) 0.418(4) 0.0876(18) 0.057(11) Uiso 1 1 d .
H32C H 0.1559(14) 0.435(3) 0.1512(15) 0.041(10) Uiso 1 1 d .
C33 C 0.13352(13) 0.2661(3) 0.00747(14) 0.0214(7) Uani 1 1 d .
H33A H 0.1652(13) 0.308(3) 0.0299(14) 0.024(8) Uiso 1 1 d .
O11 O 0.31767(8) 0.1221(2) 0.05035(9) 0.0260(5) Uani 1 1 d .
N5 N 0.36384(10) 0.1509(3) 0.10790(11) 0.0248(6) Uani 1 1 d .
C34 C 0.37738(14) 0.0868(3) 0.16919(14) 0.0294(8) Uani 1 1 d .
C35 C 0.39252(17) -0.0636(4) 0.16807(19) 0.0359(8) Uani 1 1 d .
H35A H 0.4245(15) -0.078(4) 0.1671(17) 0.045(10) Uiso 1 1 d .
H35B H 0.3635(16) -0.102(4) 0.1279(19) 0.047(11) Uiso 1 1 d .
H35C H 0.4022(14) -0.113(4) 0.2067(17) 0.040(10) Uiso 1 1 d .
C36 C 0.32768(17) 0.0921(5) 0.17042(19) 0.0356(9) Uani 1 1 d .
H36A H 0.3161(13) 0.178(4) 0.1661(15) 0.027(9) Uiso 1 1 d .
H36B H 0.3374(13) 0.053(4) 0.2085(18) 0.037(10) Uiso 1 1 d .
H36C H 0.2994(17) 0.040(4) 0.139(2) 0.054(12) Uiso 1 1 d .
C37 C 0.42776(13) 0.1776(3) 0.22097(14) 0.0300(8) Uani 1 1 d .
C38 C 0.41127(19) 0.3144(4) 0.23493(19) 0.0396(9) Uani 1 1 d .
H38A H 0.3811(17) 0.354(4) 0.193(2) 0.065(13) Uiso 1 1 d .
H38B H 0.4426(15) 0.369(4) 0.2602(17) 0.039(10) Uiso 1 1 d .
H38C H 0.3985(15) 0.297(4) 0.2587(19) 0.051(11) Uiso 1 1 d .
C39 C 0.47274(18) 0.1045(4) 0.28414(17) 0.0405(9) Uani 1 1 d .
H39A H 0.4896(15) 0.036(4) 0.2765(18) 0.051(12) Uiso 1 1 d .
H39B H 0.4603(15) 0.085(4) 0.3092(19) 0.059(12) Uiso 1 1 d .
H39C H 0.5053(15) 0.167(4) 0.3121(16) 0.038(10) Uiso 1 1 d .
N6 N 0.44923(10) 0.2154(3) 0.18294(11) 0.0278(6) Uani 1 1 d .
O12 O 0.49857(9) 0.2624(2) 0.21008(10) 0.0389(6) Uani 1 1 d .
C40 C 0.40888(12) 0.2089(3) 0.11782(13) 0.0240(7) Uani 1 1 d .
C41 C 0.41376(12) 0.2530(3) 0.06772(14) 0.0225(7) Uani 1 1 d .
C42 C 0.45562(13) 0.3315(3) 0.07378(15) 0.0252(7) Uani 1 1 d .
H42A H 0.4866(13) 0.368(3) 0.1076(15) 0.019(8) Uiso 1 1 d .
N7 N 0.44569(10) 0.3502(3) 0.01638(11) 0.0241(6) Uani 1 1 d .
N8 N 0.39663(9) 0.2818(3) -0.02725(11) 0.0224(6) Uani 1 1 d .
C43 C 0.37076(13) 0.2759(4) -0.09765(15) 0.0281(8) Uani 1 1 d .
H43A H 0.3939(12) 0.318(3) -0.1022(13) 0.019(8) Uiso 1 1 d .
H43B H 0.3677(12) 0.179(4) -0.1100(14) 0.030(9) Uiso 1 1 d .
C44 C 0.31508(15) 0.3477(5) -0.13876(17) 0.0430(10) Uani 1 1 d .
H44A H 0.3212(16) 0.439(4) -0.1265(19) 0.064(14) Uiso 1 1 d .
H44B H 0.2908(14) 0.311(4) -0.1300(16) 0.047(10) Uiso 1 1 d .
C45 C 0.2876(2) 0.3275(7) -0.21092(19) 0.0601(13) Uani 1 1 d .
H45A H 0.2558(17) 0.379(5) -0.234(2) 0.071(15) Uiso 1 1 d .
H45B H 0.2842(16) 0.232(4) -0.2209(18) 0.053(13) Uiso 1 1 d .
H45C H 0.3132(15) 0.355(4) -0.2221(16) 0.053(11) Uiso 1 1 d .
C46 C 0.37670(13) 0.2235(3) 0.00170(14) 0.0240(7) Uani 1 1 d .
H46A H 0.3449(13) 0.168(3) -0.0214(14) 0.026(8) Uiso 1 1 d .

loop_
_atom_site_aniso_label
_atom_site_aniso_U_11
_atom_site_aniso_U_22
_atom_site_aniso_U_33
_atom_site_aniso_U_23
_atom_site_aniso_U_13
_atom_site_aniso_U_12
Cu1 0.0216(3) 0.0197(3) 0.0174(3) 0.0013(2) 0.0125(2) 0.0040(2)
O1 0.0229(11) 0.0205(12) 0.0192(10) 0.0005(9) 0.0130(9) 0.0017(9)
C1 0.0356(18) 0.0238(19) 0.0238(16) 0.0001(14) 0.0177(15) 0.0062(15)
F1 0.0704(15) 0.0481(14) 0.0240(10) 0.0028(10) 0.0093(10) 0.0329(12)
F2 0.0560(13) 0.0399(13) 0.0264(10) -0.0011(9) 0.0066(10) -0.0063(10)
F3 0.0522(14) 0.127(2) 0.0285(11) 0.0238(13) 0.0250(11) 0.0049(14)
C2 0.0209(15) 0.0219(17) 0.0216(15) 0.0035(13) 0.0144(13) 0.0007(13)
C3 0.0305(19) 0.0236(19) 0.0247(17) 0.0049(14) 0.0152(16) 0.0098(15)
C4 0.0237(16) 0.0220(18) 0.0228(16) 0.0017(13) 0.0163(14) 0.0008(13)
C5 0.0322(18) 0.0251(18) 0.0237(17) 0.0045(13) 0.0171(15) 0.0091(14)
F4 0.0366(11) 0.0393(12) 0.0517(12) -0.0115(9) 0.0285(10) 0.0051(9)
F5 0.0882(16) 0.0498(14) 0.0236(10) 0.0042(9) 0.0290(11) 0.0317(12)
F6 0.0570(13) 0.0353(12) 0.0645(14) -0.0192(10) 0.0459(12) -0.0182(10)
O2 0.0213(11) 0.0222(12) 0.0210(10) 0.0002(9) 0.0133(9) 0.0031(9)
Cu2 0.0180(2) 0.0203(3) 0.0183(2) -0.00144(15) 0.01120(19) -0.00247(15)
O3 0.0255(12) 0.0312(14) 0.0302(12) 0.0036(10) 0.0140(10) -0.0018(10)
C6 0.055(3) 0.046(2) 0.036(2) -0.0062(18) 0.029(2) -0.012(2)
F7 0.116(2) 0.088(2) 0.0402(13) 0.0093(13) 0.0482(15) 0.0058(17)
F8 0.0974(19) 0.0563(16) 0.0585(14) -0.0270(12) 0.0536(14) -0.0254(14)
F9 0.0621(16) 0.100(2) 0.0786(17) -0.0333(15) 0.0542(14) -0.0176(14)
C7 0.0199(16) 0.033(2) 0.0247(17) -0.0009(15) 0.0063(14) -0.0023(15)
C8 0.037(2) 0.023(2) 0.0371(19) -0.0062(16) 0.0209(17) -0.0060(16)
C9 0.0210(17) 0.0237(19) 0.0383(19) 0.0010(15) 0.0163(15) 0.0008(13)
C10 0.039(2) 0.026(2) 0.052(2) -0.0014(16) 0.0301(19) -0.0026(16)
F10 0.173(3) 0.0616(18) 0.101(2) -0.0263(15) 0.112(2) -0.0522(18)
F11 0.0537(16) 0.0638(18) 0.168(3) 0.0432(17) 0.0744(18) 0.0099(13)
F12 0.0639(14) 0.0251(12) 0.0792(15) 0.0065(10) 0.0528(13) 0.0022(10)
O4 0.0259(12) 0.0225(13) 0.0457(13) -0.0005(10) 0.0247(11) -0.0001(9)
O5 0.0241(11) 0.0257(13) 0.0369(12) -0.0021(10) 0.0197(10) -0.0006(9)
C11 0.044(2) 0.029(2) 0.048(2) -0.0012(16) 0.0323(19) -0.0009(16)
F13 0.106(2) 0.0582(18) 0.254(4) 0.056(2) 0.151(3) 0.0268(16)
F14 0.149(3) 0.085(2) 0.0730(19) -0.0076(15) 0.071(2) -0.054(2)
F15 0.0996(19) 0.0279(13) 0.0893(17) -0.0091(11) 0.0757(16) -0.0153(11)
C12 0.0179(16) 0.0228(18) 0.0364(18) 0.0003(15) 0.0149(15) -0.0015(13)
C13 0.0301(18) 0.023(2) 0.0341(18) -0.0067(15) 0.0185(16) -0.0064(15)
C14 0.0157(16) 0.035(2) 0.0230(17) 0.0013(14) 0.0049(14) 0.0002(14)
C15 0.044(2) 0.045(2) 0.034(2) -0.0037(18) 0.0237(18) -0.0074(18)
F16 0.104(2) 0.091(2) 0.0425(14) 0.0133(13) 0.0476(15) 0.0182(17)
F17 0.0995(19) 0.0628(17) 0.0765(16) -0.0365(13) 0.0694(16) -0.0342(15)
F18 0.0483(14) 0.094(2) 0.0644(15) -0.0167(13) 0.0408(13) -0.0045(13)
O6 0.0238(12) 0.0299(14) 0.0303(12) 0.0044(10) 0.0128(10) -0.0007(10)
Cu3 0.0207(3) 0.0210(3) 0.0196(3) 0.0011(2) 0.0119(2) 0.0025(2)
O7 0.0216(11) 0.0246(13) 0.0236(11) -0.0002(9) 0.0119(9) 0.0005(9)
C16 0.034(2) 0.037(2) 0.0300(18) 0.0028(16) 0.0150(17) 0.0096(17)
F19 0.155(3) 0.0610(18) 0.0327(13) 0.0140(12) 0.0231(15) 0.0543(18)
F20 0.133(3) 0.231(4) 0.0351(14) 0.046(2) 0.0490(18) 0.118(3)
F21 0.079(2) 0.188(4) 0.074(2) 0.066(2) -0.0330(17) -0.061(3)
C17 0.0226(16) 0.027(2) 0.0256(16) 0.0028(14) 0.0151(14) 0.0002(14)
C18 0.0358(19) 0.025(2) 0.0306(19) 0.0077(16) 0.0218(16) 0.0095(16)
C19 0.0234(16) 0.0245(18) 0.0277(17) 0.0020(14) 0.0193(14) 0.0013(14)
C20 0.043(2) 0.029(2) 0.0306(18) 0.0025(15) 0.0228(18) 0.0074(16)
F22 0.1005(19) 0.0658(16) 0.0771(16) -0.0250(12) 0.0795(16) -0.0193(13)
F23 0.0479(13) 0.0480(14) 0.0508(12) -0.0182(10) 0.0179(11) 0.0012(10)
F24 0.0852(16) 0.0290(12) 0.0444(12) 0.0011(9) 0.0364(12) 0.0141(11)
O8 0.0215(11) 0.0247(12) 0.0226(11) 0.0010(9) 0.0142(9) 0.0021(9)
O9 0.0245(11) 0.0258(12) 0.0198(11) -0.0046(9) 0.0129(10) -0.0066(9)
N1 0.0277(14) 0.0253(15) 0.0190(13) -0.0010(11) 0.0153(12) -0.0042(11)
C21 0.0320(17) 0.0281(19) 0.0196(15) 0.0017(13) 0.0179(14) -0.0024(14)
C23 0.045(2) 0.027(2) 0.029(2) -0.0016(16) 0.0234(19) -0.0082(17)
C22 0.038(2) 0.039(2) 0.0275(19) 0.0056(18) 0.0240(18) -0.0029(19)
C24 0.0286(17) 0.0276(18) 0.0187(15) -0.0004(13) 0.0156(14) -0.0027(14)
C25 0.042(2) 0.036(2) 0.0235(18) 0.0029(16) 0.0198(18) 0.0031(18)
C26 0.044(2) 0.032(2) 0.0264(19) -0.0014(16) 0.0230(19) -0.0009(18)
N2 0.0259(14) 0.0248(15) 0.0207(13) -0.0054(11) 0.0142(12) -0.0064(11)
O10 0.0253(12) 0.0446(15) 0.0268(12) -0.0049(10) 0.0144(10) -0.0082(10)
C27 0.0246(16) 0.0210(17) 0.0206(15) -0.0028(13) 0.0150(14) -0.0040(13)
C28 0.0273(17) 0.0219(18) 0.0206(16) -0.0028(12) 0.0177(14) -0.0012(13)
C29 0.0255(17) 0.0274(18) 0.0222(17) -0.0044(14) 0.0162(15) -0.0045(14)
N3 0.0235(14) 0.0275(15) 0.0222(13) -0.0015(11) 0.0148(12) -0.0052(11)
N4 0.0217(13) 0.0263(15) 0.0200(13) 0.0004(11) 0.0149(11) -0.0014(11)
C30 0.0228(18) 0.035(2) 0.0198(16) 0.0033(14) 0.0129(15) -0.0033(15)
C31 0.0291(18) 0.033(2) 0.0181(17) -0.0018(14) 0.0136(15) -0.0057(15)
C32 0.053(3) 0.038(2) 0.036(2) -0.0056(18) 0.031(2) -0.0041(19)
C33 0.0213(17) 0.0238(18) 0.0224(16) -0.0015(13) 0.0149(15) -0.0028(14)
O11 0.0286(12) 0.0291(12) 0.0219(11) -0.0049(9) 0.0161(10) -0.0065(9)
N5 0.0300(15) 0.0272(15) 0.0213(13) -0.0044(11) 0.0176(13) -0.0071(12)
C34 0.0407(19) 0.0305(19) 0.0221(16) 0.0022(14) 0.0218(16) -0.0032(15)
C35 0.048(2) 0.031(2) 0.033(2) 0.0004(17) 0.027(2) -0.0057(18)
C36 0.047(2) 0.040(3) 0.033(2) 0.0051(19) 0.031(2) 0.002(2)
C37 0.0386(19) 0.032(2) 0.0195(15) 0.0012(14) 0.0174(15) 0.0013(15)
C38 0.051(3) 0.038(2) 0.028(2) -0.0037(18) 0.023(2) 0.001(2)
C39 0.052(2) 0.044(2) 0.0223(18) 0.0052(17) 0.0202(19) 0.004(2)
N6 0.0303(15) 0.0279(15) 0.0210(13) -0.0010(11) 0.0133(12) -0.0037(12)
O12 0.0309(13) 0.0470(16) 0.0275(12) -0.0031(11) 0.0116(11) -0.0097(11)
C40 0.0278(17) 0.0244(17) 0.0199(16) -0.0044(13) 0.0143(14) -0.0025(14)
C41 0.0249(16) 0.0251(18) 0.0218(16) 0.0010(12) 0.0163(14) 0.0019(13)
C42 0.0207(17) 0.0294(19) 0.0219(17) -0.0053(14) 0.0110(15) -0.0036(14)
N7 0.0212(14) 0.0291(15) 0.0223(13) -0.0023(11) 0.0133(12) -0.0034(11)
N8 0.0183(13) 0.0309(15) 0.0194(13) -0.0019(11) 0.0121(11) -0.0028(11)
C43 0.0289(18) 0.040(2) 0.0239(17) -0.0062(15) 0.0203(15) -0.0094(16)
C44 0.031(2) 0.070(3) 0.0286(19) 0.0046(19) 0.0178(17) -0.001(2)
C45 0.041(3) 0.103(5) 0.027(2) 0.004(2) 0.016(2) -0.008(3)
C46 0.0208(16) 0.0293(18) 0.0225(16) -0.0019(14) 0.0132(15) -0.0024(14)

loop_
_atom_type_symbol
_atom_type_description
_atom_type_scat_dispersion_real
_atom_type_scat_dispersion_imag
_atom_type_scat_source
C C 0.0033 0.0016 'International Tables Vol C Tables 4.2.6.8 and 6.1.1.4'
H H 0.0000 0.0000 'International Tables Vol C Tables 4.2.6.8 and 6.1.1.4'
N N 0.0061 0.0033 'International Tables Vol C Tables 4.2.6.8 and 6.1.1.4'
O O 0.0106 0.0060 'International Tables Vol C Tables 4.2.6.8 and 6.1.1.4'
F F 0.0171 0.0103 'International Tables Vol C Tables 4.2.6.8 and 6.1.1.4'
Cu Cu 0.3201 1.2651 'International Tables Vol C Tables 4.2.6.8 and 6.1.1.4'

loop_
_geom_angle_atom_site_label_1
_geom_angle_atom_site_label_2
_geom_angle_atom_site_label_3
_geom_angle
_geom_angle_site_symmetry_1
_geom_angle_site_symmetry_3
O1 Cu1 O1 180.0(2) . 3
O1 Cu1 O2 87.68(8) . 3
O1 Cu1 O2 92.32(8) 3 3
O1 Cu1 O2 92.32(8) . .
O1 Cu1 O2 87.68(8) 3 .
O2 Cu1 O2 180.00(10) 3 .
O1 Cu1 N3 87.04(8) . .
O1 Cu1 N3 92.96(8) 3 .
O2 Cu1 N3 90.18(8) 3 .
O2 Cu1 N3 89.82(8) . .
O1 Cu1 N3 92.96(8) . 3
O1 Cu1 N3 87.04(8) 3 3
O2 Cu1 N3 89.82(8) 3 3
O2 Cu1 N3 90.18(8) . 3
N3 Cu1 N3 180.00(9) . 3
C2 O1 Cu1 124.36(17) . .
F3 C1 F1 108.5(3) . .
F3 C1 F2 105.2(3) . .
F1 C1 F2 106.2(3) . .
F3 C1 C2 111.2(3) . .
F1 C1 C2 114.1(2) . .
F2 C1 C2 111.0(3) . .
O1 C2 C3 128.5(3) . .
O1 C2 C1 113.2(2) . .
C3 C2 C1 118.3(3) . .
C2 C3 C4 122.3(3) . .
O2 C4 C3 127.8(3) . .
O2 C4 C5 115.6(2) . .
C3 C4 C5 116.6(3) . .
F5 C5 F6 108.0(3) . .
F5 C5 F4 107.2(2) . .
F6 C5 F4 106.0(2) . .
F5 C5 C4 113.0(2) . .
F6 C5 C4 110.2(2) . .
F4 C5 C4 112.2(2) . .
C4 O2 Cu1 124.58(18) . .
O4 Cu2 O5 178.27(7) . .
O4 Cu2 O11 85.68(8) . .
O5 Cu2 O11 94.46(8) . .
O4 Cu2 O9 92.40(8) . .
O5 Cu2 O9 87.56(8) . .
O11 Cu2 O9 176.31(6) . .
O4 Cu2 O3 85.66(8) . .
O5 Cu2 O3 92.66(8) . .
O11 Cu2 O3 81.43(8) . .
O9 Cu2 O3 101.58(7) . .
O4 Cu2 O6 95.80(8) . .
O5 Cu2 O6 85.89(8) . .
O11 Cu2 O6 97.35(8) . .
O9 Cu2 O6 79.70(7) . .
O3 Cu2 O6 178.04(7) . .
C7 O3 Cu2 122.2(2) . .
F8 C6 F9 107.2(3) . .
F8 C6 F7 107.3(3) . .
F9 C6 F7 106.4(3) . .
F8 C6 C7 115.1(3) . .
F9 C6 C7 110.0(3) . .
F7 C6 C7 110.4(3) . .
O3 C7 C8 128.0(3) . .
O3 C7 C6 114.3(3) . .
C8 C7 C6 117.7(3) . .
C9 C8 C7 122.7(3) . .
O4 C9 C8 129.0(3) . .
O4 C9 C10 112.8(3) . .
C8 C9 C10 118.2(3) . .
F10 C10 F12 107.4(3) . .
F10 C10 F11 105.2(3) . .
F12 C10 F11 106.6(3) . .
F10 C10 C9 113.0(3) . .
F12 C10 C9 113.5(3) . .
F11 C10 C9 110.6(3) . .
C9 O4 Cu2 128.5(2) . .
C12 O5 Cu2 128.2(2) . .
F13 C11 F15 110.7(3) . .
F13 C11 F14 104.2(3) . .
F15 C11 F14 102.6(3) . .
F13 C11 C12 113.5(3) . .
F15 C11 C12 114.6(3) . .
F14 C11 C12 110.1(3) . .
O5 C12 C13 129.1(3) . .
O5 C12 C11 112.5(3) . .
C13 C12 C11 118.4(3) . .
C12 C13 C14 122.7(3) . .
O6 C14 C13 128.3(3) . .
O6 C14 C15 114.0(3) . .
C13 C14 C15 117.7(3) . .
F16 C15 F17 107.1(3) . .
F16 C15 F18 106.2(3) . .
F17 C15 F18 106.6(3) . .
F16 C15 C14 111.7(3) . .
F17 C15 C14 114.5(3) . .
F18 C15 C14 110.1(3) . .
C14 O6 Cu2 121.3(2) . .
O7 Cu3 O7 180.0(2) 3_665 .
O7 Cu3 O8 92.15(8) 3_665 3_665
O7 Cu3 O8 87.85(8) . 3_665
O7 Cu3 O8 87.85(8) 3_665 .
O7 Cu3 O8 92.15(8) . .
O8 Cu3 O8 180.00(10) 3_665 .
O7 Cu3 N7 94.65(8) 3_665 3_665
O7 Cu3 N7 85.35(8) . 3_665
O8 Cu3 N7 93.76(8) 3_665 3_665
O8 Cu3 N7 86.24(8) . 3_665
O7 Cu3 N7 85.35(8) 3_665 .
O7 Cu3 N7 94.65(8) . .
O8 Cu3 N7 86.24(8) 3_665 .
O8 Cu3 N7 93.76(8) . .
N7 Cu3 N7 180.00(9) 3_665 .
C17 O7 Cu3 123.19(18) . .
F20 C16 F19 108.2(4) . .
F20 C16 F21 105.2(4) . .
F19 C16 F21 104.6(4) . .
F20 C16 C17 112.2(3) . .
F19 C16 C17 114.5(3) . .
F21 C16 C17 111.5(3) . .
O7 C17 C18 128.5(3) . .
O7 C17 C16 113.7(3) . .
C18 C17 C16 117.8(3) . .
C17 C18 C19 122.1(3) . .
O8 C19 C18 128.5(3) . .
O8 C19 C20 114.2(3) . .
C18 C19 C20 117.4(3) . .
F22 C20 F24 108.4(3) . .
F22 C20 F23 105.9(3) . .
F24 C20 F23 105.3(3) . .
F22 C20 C19 112.0(3) . .
F24 C20 C19 113.8(3) . .
F23 C20 C19 111.0(3) . .
C19 O8 Cu3 122.76(18) . .
N1 O9 Cu2 124.63(17) . .
O9 N1 C27 124.6(2) . .
O9 N1 C21 121.8(2) . .
C27 N1 C21 111.9(2) . .
N1 C21 C22 110.6(3) . .
N1 C21 C23 105.8(2) . .
C22 C21 C23 111.0(3) . .
N1 C21 C24 99.7(2) . .
C22 C21 C24 115.1(3) . .
C23 C21 C24 113.6(3) . .
N2 C24 C25 110.8(3) . .
N2 C24 C26 105.7(3) . .
C25 C24 C26 111.0(3) . .
N2 C24 C21 99.5(2) . .
C25 C24 C21 115.5(3) . .
C26 C24 C21 113.3(3) . .
O10 N2 C27 124.9(2) . .
O10 N2 C24 122.9(2) . .
C27 N2 C24 111.7(2) . .
N1 C27 N2 107.9(2) . .
N1 C27 C28 126.5(3) . .
N2 C27 C28 125.6(3) . .
C33 C28 C29 104.7(3) . .
C33 C28 C27 126.9(3) . .
C29 C28 C27 128.3(3) . .
N3 C29 C28 111.5(3) . .
C29 N3 N4 104.4(2) . .
C29 N3 Cu1 118.47(19) . .
N4 N3 Cu1 137.09(17) . .
C33 N4 N3 112.0(2) . .
C33 N4 C30 126.6(3) . .
N3 N4 C30 121.2(2) . .
N4 C30 C31 114.4(3) . .
C32 C31 C30 113.3(3) . .
N4 C33 C28 107.4(3) . .
N5 O11 Cu2 123.27(17) . .
O11 N5 C40 124.6(2) . .
O11 N5 C34 121.8(2) . .
C40 N5 C34 111.6(2) . .
N5 C34 C36 111.0(3) . .
N5 C34 C35 105.7(2) . .
C36 C34 C35 109.9(3) . .
N5 C34 C37 99.8(2) . .
C36 C34 C37 115.5(3) . .
C35 C34 C37 114.0(3) . .
N6 C37 C39 110.4(3) . .
N6 C37 C38 105.5(3) . .
C39 C37 C38 111.1(3) . .
N6 C37 C34 99.4(2) . .
C39 C37 C34 115.6(3) . .
C38 C37 C34 113.8(3) . .
O12 N6 C40 124.8(3) . .
O12 N6 C37 122.9(2) . .
C40 N6 C37 111.9(2) . .
N5 C40 N6 107.9(3) . .
N5 C40 C41 126.0(3) . .
N6 C40 C41 126.1(3) . .
C46 C41 C42 104.9(3) . .
C46 C41 C40 126.0(3) . .
C42 C41 C40 129.1(3) . .
N7 C42 C41 111.5(3) . .
C42 N7 N8 104.5(2) . .
C42 N7 Cu3 123.7(2) . .
N8 N7 Cu3 131.33(17) . .
C46 N8 N7 112.1(2) . .
C46 N8 C43 125.7(3) . .
N7 N8 C43 122.2(2) . .
N8 C43 C44 112.5(3) . .
C43 C44 C45 110.6(4) . .
N8 C46 C41 107.0(3) . .

loop_
_geom_bond_atom_site_label_1
_geom_bond_atom_site_label_2
_geom_bond_distance
_geom_bond_site_symmetry_2
Cu1 O1 1.9538(18) .
Cu1 O1 1.9538(18) 3
Cu1 O2 1.9715(19) 3
Cu1 O2 1.9715(19) .
Cu1 N3 2.448(2) .
Cu1 N3 2.448(2) 3
O1 C2 1.262(3) .
C1 F3 1.312(4) .
C1 F1 1.314(4) .
C1 F2 1.339(4) .
C1 C2 1.521(4) .
C2 C3 1.368(4) .
C3 C4 1.400(4) .
C4 O2 1.242(3) .
C4 C5 1.526(4) .
C5 F5 1.309(3) .
C5 F6 1.331(4) .
C5 F4 1.336(3) .
Cu2 O4 1.958(2) .
Cu2 O5 1.963(2) .
Cu2 O11 2.044(2) .
Cu2 O9 2.047(2) .
Cu2 O3 2.236(2) .
Cu2 O6 2.242(2) .
O3 C7 1.229(4) .
C6 F8 1.316(4) .
C6 F9 1.327(4) .
C6 F7 1.332(4) .
C6 C7 1.530(5) .
C7 C8 1.399(5) .
C8 C9 1.374(5) .
C9 O4 1.261(4) .
C9 C10 1.521(5) .
C10 F10 1.300(4) .
C10 F12 1.313(4) .
C10 F11 1.319(4) .
O5 C12 1.259(4) .
C11 F13 1.259(4) .
C11 F15 1.311(4) .
C11 F14 1.342(4) .
C11 C12 1.522(5) .
C12 C13 1.380(4) .
C13 C14 1.396(5) .
C14 O6 1.232(4) .
C14 C15 1.531(5) .
C15 F16 1.318(4) .
C15 F17 1.320(4) .
C15 F18 1.326(4) .
Cu3 O7 1.9696(19) 3_665
Cu3 O7 1.9696(19) .
Cu3 O8 1.9702(19) 3_665
Cu3 O8 1.9702(19) .
Cu3 N7 2.398(2) 3_665
Cu3 N7 2.398(2) .
O7 C17 1.254(4) .
C16 F20 1.261(4) .
C16 F19 1.275(4) .
C16 F21 1.283(4) .
C16 C17 1.526(4) .
C17 C18 1.376(5) .
C18 C19 1.391(4) .
C19 O8 1.250(3) .
C19 C20 1.525(4) .
C20 F22 1.316(4) .
C20 F24 1.318(4) .
C20 F23 1.338(4) .
O9 N1 1.305(3) .
N1 C27 1.340(4) .
N1 C21 1.495(4) .
C21 C22 1.520(4) .
C21 C23 1.525(5) .
C21 C24 1.556(4) .
C24 N2 1.497(4) .
C24 C25 1.515(4) .
C24 C26 1.527(5) .
N2 O10 1.277(3) .
N2 C27 1.353(4) .
C27 C28 1.440(4) .
C28 C33 1.375(4) .
C28 C29 1.400(4) .
C29 N3 1.325(4) .
N3 N4 1.369(3) .
N4 C33 1.329(4) .
N4 C30 1.465(4) .
C30 C31 1.503(4) .
C31 C32 1.499(5) .
O11 N5 1.306(3) .
N5 C40 1.339(4) .
N5 C34 1.496(4) .
C34 C36 1.512(5) .
C34 C35 1.528(5) .
C34 C37 1.548(4) .
C37 N6 1.500(4) .
C37 C39 1.517(5) .
C37 C38 1.528(5) .
N6 O12 1.282(3) .
N6 C40 1.347(4) .
C40 C41 1.439(4) .
C41 C46 1.381(4) .
C41 C42 1.394(4) .
C42 N7 1.322(4) .
N7 N8 1.368(3) .
N8 C46 1.326(4) .
N8 C43 1.470(4) .
C43 C44 1.504(5) .
C44 C45 1.513(5) .
